data_1567589
loop_
_publ_author_name
'Rocco, Dalila'
'Nikoleti\'c, Anamarija'
'Prescimone, Alessandro'
'Constable, Edwin C.'
'Housecroft, Catherine E.'

_publ_section_title
;
 To Be or Not to Be a (4,4) Net: Reactions of
 4&#x2032;-{4-(N,N-Diethylaminophenyl)}- and
 4&#x2032;-{4-(N,N-Diphenylaminophenyl)}-3,2&#x2032;:6&#x2032;,3&#x2033;-
 and 4,2&#x2032;:6&#x2032;,4&#x2033;-Terpyridines with Cobalt(II)
 Thiocyanate
;
_journal_issue 8
_journal_name_full Crystals
_journal_page_first 1136
_journal_paper_doi 10.3390/cryst12081136
_journal_volume 12
_journal_year 2022
_chemical_formula_moiety 'C33 H24 N4'
_chemical_formula_sum 'C33 H24 N4'
_chemical_formula_weight 476.56
_space_group_crystal_system monoclinic
_space_group_IT_number 15
_space_group_name_Hall '-C 2yc'
_space_group_name_H-M_alt 'C 1 2/c 1'
_atom_sites_solution_hydrogens geom
_atom_sites_solution_primary dual
_audit_creation_date 2022-04-29
_audit_creation_method
;
Olex2 1.5
(compiled 2022.04.07 svn.rca3783a0 for OlexSys, GUI svn.r6498)
;
_cell_angle_alpha 90
_cell_angle_beta 146.585(7)
_cell_angle_gamma 90
_cell_formula_units_Z 8
_cell_length_a 34.855(5)
_cell_length_b 8.6116(8)
_cell_length_c 30.178(5)
_cell_measurement_reflns_used 10443
_cell_measurement_temperature 150
_cell_measurement_theta_max 72.88
_cell_measurement_theta_min 4.59
_cell_volume 4988.3(15)
_computing_cell_refinement 'X-Area Recipe 1.37.0.0 (STOE, 2021)'
_computing_data_collection 'X-Area Pilatus3_SV 1.31.175.0 (STOE, 2021)'
_computing_data_reduction
;
X-Area Integrate 2.5.1.0 (STOE, 2021)
X-Area LANA 2.6.2.0 (STOE, 2021)
;
_computing_molecular_graphics 'Olex2 1.5 (Dolomanov et al., 2009)'
_computing_publication_material 'Olex2 1.5 (Dolomanov et al., 2009)'
_computing_structure_refinement 'SHELXL 2018/3 (Sheldrick, 2015)'
_computing_structure_solution 'SHELXT  (Sheldrick, 2015)'
_diffrn_ambient_temperature 150
_diffrn_detector 'EIGER2 1M'
_diffrn_detector_area_resol_mean 13.33
_diffrn_measured_fraction_theta_full 0.995
_diffrn_measured_fraction_theta_max 0.995
_diffrn_measurement_details
;
 3613 frames, detector distance = 40 mm
;
_diffrn_measurement_device 'Eulerian 4-circle diffractometer'
_diffrn_measurement_device_type Basel-Cu-Stoe
_diffrn_measurement_method 'rotation method, \w scans'
_diffrn_radiation_collimation '1.2 0.6 mm diameter'
_diffrn_radiation_monochromator 'Graded multilayer mirror'
_diffrn_radiation_polarisn_norm 270
_diffrn_radiation_probe x-ray
_diffrn_radiation_type 'Cu K\a'
_diffrn_radiation_wavelength 1.54186
_diffrn_reflns_av_R_equivalents 0.0744
_diffrn_reflns_av_unetI/netI 0.0341
_diffrn_reflns_Laue_measured_fraction_full 0.995
_diffrn_reflns_Laue_measured_fraction_max 0.995
_diffrn_reflns_limit_h_max 41
_diffrn_reflns_limit_h_min -41
_diffrn_reflns_limit_k_max 6
_diffrn_reflns_limit_k_min -10
_diffrn_reflns_limit_l_max 35
_diffrn_reflns_limit_l_min -36
_diffrn_reflns_number 36601
_diffrn_reflns_point_group_measured_fraction_full 0.995
_diffrn_reflns_point_group_measured_fraction_max 0.995
_diffrn_reflns_theta_full 67.686
_diffrn_reflns_theta_max 67.998
_diffrn_reflns_theta_min 4.607
_diffrn_source 'Axo Cu'
_diffrn_source_current 1.00
_diffrn_source_power 0.050
_diffrn_source_voltage 50
_exptl_absorpt_coefficient_mu 0.589
_exptl_absorpt_correction_T_max 0.9897
_exptl_absorpt_correction_T_min 0.9743
_exptl_absorpt_correction_type multi-scan
_exptl_absorpt_process_details
;
STOE X-Red32, absorption correction by Gaussian integration, analogous to
P. Coppens in: F. R. Ahmed (Editor), "Crystallographic Computing", Munksgaard,
Copenhagen (1970), 255 - 270. Afterwards scaling of reflection intensities was
performed within STOE LANA. J. Koziskova, F. Hahn, J. Richter, J. Kozisek, Acta
Chimica Slovaca, vol. 9, no. 2, 2016, pp. 136 - 140.
Finally a spherical absorption correction was done within STOE LANA.
;
_exptl_crystal_colour colourless
_exptl_crystal_colour_primary colourless
_exptl_crystal_density_diffrn 1.269
_exptl_crystal_density_method 'not measured'
_exptl_crystal_description plate
_exptl_crystal_F_000 2000
_exptl_crystal_size_max 0.2
_exptl_crystal_size_mid 0.147
_exptl_crystal_size_min 0.08
_exptl_crystal_size_rad 0.150
_refine_diff_density_max 0.446
_refine_diff_density_min -0.405
_refine_diff_density_rms 0.098
_refine_ls_extinction_coef 0.0024(3)
_refine_ls_extinction_expression Fc^*^=kFc[1+0.001xFc^2^\l^3^/sin(2\q)]^-1/4^
_refine_ls_extinction_method 'SHELXL-2018/3 (Sheldrick 2018)'
_refine_ls_goodness_of_fit_ref 1.016
_refine_ls_hydrogen_treatment constr
_refine_ls_matrix_type full
_refine_ls_number_parameters 335
_refine_ls_number_reflns 4524
_refine_ls_number_restraints 0
_refine_ls_restrained_S_all 1.016
_refine_ls_R_factor_all 0.1376
_refine_ls_R_factor_gt 0.0975
_refine_ls_shift/su_max 0.000
_refine_ls_shift/su_mean 0.000
_refine_ls_structure_factor_coef Fsqd
_refine_ls_weighting_details 'w=1/[\s^2^(Fo^2^)+(0.1000P)^2^+27.0000P] where P=(Fo^2^+2Fc^2^)/3'
_refine_ls_weighting_scheme calc
_refine_ls_wR_factor_gt 0.2194
_refine_ls_wR_factor_ref 0.2699
_reflns_Friedel_coverage 0.000
_reflns_number_gt 3249
_reflns_number_total 4524
_reflns_threshold_expression 'I > 2\s(I)'
_cod_data_source_file NIA002_150K.cif
_cod_data_source_block nia002_150k
_cod_original_cell_volume 4988.2(12)
_cod_database_code 1567589
_shelx_shelxl_version_number 2018/3
_shelx_space_group_comment
;
The symmetry employed for this shelxl refinement is uniquely defined
by the following loop, which should always be used as a source of
symmetry information in preference to the above space-group names.
They are only intended as comments.
;
_shelx_estimated_absorpt_t_max 0.954
_shelx_estimated_absorpt_t_min 0.891
_olex2_refinement_description
;
1. Fixed Uiso
 At 1.2 times of:
  All C(H) groups
2.a Aromatic/amide H refined with riding coordinates:
 C24(H24), C14(H14), C9(H9), C23(H23), C6(H6), C13(H13), C3(H3), C10(H10),
 C12(H12), C2(H2), C26(H26), C21(H21), C25(H25), C29(H29), C27(H27), C1(H1),
 C17(H17), C30(H30), C20(H20), C33(H33), C18(H18), C19(H19), C31(H31), C32(H32)
;
_olex2_date_sample_data_collection 2022-04-28
_olex2_date_sample_submission 2022-04-22
_olex2_exptl_crystal_mounting_method 'The crystal was mounted on a mylar loop in perfluoroether oil'
_olex2_submission_original_sample_id NIA002_150K
_olex2_submission_special_instructions 'No special instructions were received'
_stoe_detector_distance '40.0 mm'
_stoe_detector_pixelsize_x '0.075 mm'
_stoe_detector_pixelsize_y '0.075 mm'
_stoe_detector_size_x '8.0 cm'
_stoe_detector_size_y '7.7 cm'
_stoe_evaluation_integration_a 5.6
_stoe_evaluation_integration_b -1.0
_stoe_evaluation_integration_ems 0.020
_stoe_evaluation_lana_bis_l_even_max -
_stoe_evaluation_lana_bis_l_odd_max -
_stoe_evaluation_lana_bos_l_even_max -
_stoe_evaluation_lana_bos_l_odd_max -
_stoe_evaluation_lana_completeness 99.7
_stoe_evaluation_lana_dxs_max_order -
_stoe_evaluation_lana_dys_max_order -
_stoe_evaluation_lana_fs_max_order 3
_stoe_evaluation_lana_max_2theta_available 147.6
_stoe_evaluation_lana_max_2theta_desired 136.0
_stoe_evaluation_lana_mean_redundancy 8.1
_stoe_evaluation_lana_number_refls_after_or 36616
_stoe_evaluation_lana_number_refls_outliers 13279
_stoe_evaluation_lana_number_refls_total 49895
_stoe_evaluation_lana_number_refls_unique 4534
_stoe_evaluation_lana_number_refls_written 36616
_stoe_evaluation_lana_or_c1 0.035
_stoe_evaluation_lana_or_c2 0
_stoe_evaluation_lana_or_c3 0
_stoe_evaluation_lana_or_c4 0.7
_stoe_evaluation_lana_point_group 2/m
_stoe_evaluation_lana_table
;
----------------------------------------------------------------------------
2Theta          12.2   26.8   41.4   56.0   70.6   85.2   99.8  114.4  129.0
----------------------------------------------------------------------------
<Resolution>    6.01   3.06   2.14   1.60   1.33   1.14   1.01   0.92   0.86
N(total)          21    686   1994   4026   9475  11242   8538   7845   6068
<Redundancy>     1.3    3.8    4.9    6.4   11.3   11.0    7.7    7.4    6.8
Complet. [%%]    57.7   99.2  100.0  100.0  100.0  100.0   99.9   99.9  100.0
<I/sigma>       74.8  104.8   51.8   23.0   12.8   11.8    7.1    2.8    1.0
R(int)         0.298  0.055  0.042  0.052  0.077  0.071  0.115  0.290  0.524
----------------------------------------------------------------------------
;
_stoe_measurement_identifier NIA002_150K
_stoe_measurement_max_exposure_per_frame '10.0 s'
_stoe_measurement_mean_exposure_per_frame '10.0 s'
_stoe_measurement_min_exposure_per_frame '10.0 s'
_stoe_measurement_total_exposure_time '10.0 h'
_stoe_measurement_total_frame_number 3613
_stoe_measurement_total_run_number 58
_stoe_measurement_tube_power '50.0 W'

loop_
_space_group_symop_operation_xyz
'x, y, z'
'-x, y, -z+1/2'
'x+1/2, y+1/2, z'
'-x+1/2, y+1/2, -z+1/2'
'-x, -y, -z'
'x, -y, z-1/2'
'-x+1/2, -y+1/2, -z'
'x+1/2, -y+1/2, z-1/2'

loop_
_atom_site_label
_atom_site_type_symbol
_atom_site_fract_x
_atom_site_fract_y
_atom_site_fract_z
_atom_site_U_iso_or_equiv
_atom_site_adp_type
_atom_site_occupancy
_atom_site_site_symmetry_order
_atom_site_calc_flag
_atom_site_refinement_flags_posn
_atom_site_refinement_flags_adp
_atom_site_refinement_flags_occupancy
_atom_site_disorder_assembly
_atom_site_disorder_group
N2 N 0.70951(16) 0.6041(4) 0.58814(18) 0.0461(8) Uani 1 1 d . . . . .
N4 N 0.54836(18) 0.9405(4) 0.18586(19) 0.0507(8) Uani 1 1 d . . . . .
N1 N 0.7765(2) 0.1222(4) 0.5841(2) 0.0659(10) Uani 1 1 d . . . . .
C8 C 0.62627(19) 0.7792(4) 0.3847(2) 0.0448(9) Uani 1 1 d . . . . .
C4 C 0.74693(19) 0.3662(4) 0.5900(2) 0.0452(9) Uani 1 1 d . . . . .
C24 C 0.6275(2) 0.6609(5) 0.1831(3) 0.0560(10) Uani 1 1 d . . . . .
H24 H 0.668186 0.603142 0.219628 0.067 Uiso 1 1 calc R U . . .
C7 C 0.6551(2) 0.7203(5) 0.4551(2) 0.0489(9) Uani 1 1 d . . . . .
C22 C 0.55786(19) 0.8432(5) 0.1572(2) 0.0468(9) Uani 1 1 d . . . . .
C15 C 0.6803(2) 0.7462(5) 0.5582(2) 0.0464(9) Uani 1 1 d . . . . .
C14 C 0.6516(2) 0.8055(5) 0.4912(2) 0.0494(9) Uani 1 1 d . . . . .
H14 H 0.629960 0.902138 0.470556 0.059 Uiso 1 1 calc R U . . .
C9 C 0.5912(2) 0.6812(5) 0.3220(2) 0.0510(9) Uani 1 1 d . . . . .
H9 H 0.585692 0.577209 0.324218 0.061 Uiso 1 1 calc R U . . .
N3 N 0.6771(2) 0.8236(5) 0.6782(3) 0.0712(11) Uani 1 1 d . . . . .
C23 C 0.6194(2) 0.7596(5) 0.2113(2) 0.0514(9) Uani 1 1 d . . . . .
H23 H 0.655189 0.770127 0.266329 0.062 Uiso 1 1 calc R U . . .
C6 C 0.6878(2) 0.5765(4) 0.4885(2) 0.0475(9) Uani 1 1 d . . . . .
H6 H 0.692946 0.517505 0.467832 0.057 Uiso 1 1 calc R U . . .
C16 C 0.67844(19) 0.8322(4) 0.5987(2) 0.0469(9) Uani 1 1 d . . . . .
C13 C 0.6332(2) 0.9342(5) 0.3794(2) 0.0497(9) Uani 1 1 d . . . . .
H13 H 0.655285 1.002829 0.419908 0.060 Uiso 1 1 calc R U . . .
C5 C 0.71312(19) 0.5204(4) 0.5536(2) 0.0456(9) Uani 1 1 d . . . . .
C11 C 0.5731(2) 0.8884(5) 0.2521(2) 0.0473(9) Uani 1 1 d . . . . .
C3 C 0.7846(2) 0.3249(5) 0.6641(2) 0.0523(10) Uani 1 1 d . . . . .
H3 H 0.787015 0.391726 0.690678 0.063 Uiso 1 1 calc R U . . .
C10 C 0.5640(2) 0.7341(5) 0.2557(2) 0.0503(9) Uani 1 1 d . . . . .
H10 H 0.539910 0.666371 0.214009 0.060 Uiso 1 1 calc R U . . .
C12 C 0.6074(2) 0.9889(5) 0.3140(2) 0.0493(9) Uani 1 1 d . . . . .
H12 H 0.613254 1.092644 0.311948 0.059 Uiso 1 1 calc R U . . .
C2 C 0.8180(2) 0.1831(5) 0.6973(3) 0.0585(11) Uani 1 1 d . . . . .
H2 H 0.843374 0.152485 0.746492 0.070 Uiso 1 1 calc R U . . .
C26 C 0.5155(2) 0.7321(6) 0.0476(3) 0.0630(11) Uani 1 1 d . . . . .
H26 H 0.480936 0.724903 -0.007229 0.076 Uiso 1 1 calc R U . . .
C21 C 0.7440(2) 0.2602(5) 0.5527(3) 0.0585(11) Uani 1 1 d . . . . .
H21 H 0.717796 0.286461 0.502607 0.070 Uiso 1 1 calc R U . . .
C28 C 0.5164(2) 1.0881(5) 0.1511(2) 0.0496(9) Uani 1 1 d . . . . .
C25 C 0.5760(2) 0.6467(5) 0.1016(3) 0.0600(11) Uani 1 1 d . . . . .
H25 H 0.582057 0.580440 0.083402 0.072 Uiso 1 1 calc R U . . .
C29 C 0.5236(2) 1.1760(5) 0.1196(3) 0.0567(10) Uani 1 1 d . . . . .
H29 H 0.548547 1.136927 0.119710 0.068 Uiso 1 1 calc R U . . .
C27 C 0.5062(2) 0.8285(5) 0.0748(2) 0.0557(10) Uani 1 1 d . . . . .
H27 H 0.465006 0.884460 0.037889 0.067 Uiso 1 1 calc R U . . .
C1 C 0.8130(2) 0.0877(5) 0.6560(3) 0.0626(11) Uani 1 1 d . . . . .
H1 H 0.836470 -0.006747 0.679401 0.075 Uiso 1 1 calc R U . . .
C17 C 0.6752(2) 0.9924(5) 0.5968(3) 0.0547(10) Uani 1 1 d . . . . .
H17 H 0.673747 1.049691 0.569359 0.066 Uiso 1 1 calc R U . . .
C30 C 0.4932(3) 1.3230(6) 0.0878(3) 0.0673(12) Uani 1 1 d . . . . .
H30 H 0.497965 1.381240 0.066657 0.081 Uiso 1 1 calc R U . . .
C20 C 0.6793(2) 0.7549(5) 0.6403(3) 0.0578(11) Uani 1 1 d . . . . .
H20 H 0.681613 0.647052 0.641883 0.069 Uiso 1 1 calc R U . . .
C33 C 0.4777(2) 1.1470(5) 0.1494(3) 0.0579(11) Uani 1 1 d . . . . .
H33 H 0.471687 1.088048 0.169070 0.069 Uiso 1 1 calc R U . . .
C18 C 0.6740(3) 1.0666(6) 0.6365(3) 0.0648(12) Uani 1 1 d . . . . .
H18 H 0.672684 1.174419 0.636726 0.078 Uiso 1 1 calc R U . . .
C19 C 0.6748(3) 0.9789(6) 0.6757(3) 0.0698(13) Uani 1 1 d . . . . .
H19 H 0.673612 1.030629 0.701643 0.084 Uiso 1 1 calc R U . . .
C31 C 0.4562(2) 1.3832(6) 0.0872(3) 0.0685(13) Uani 1 1 d . . . . .
H31 H 0.436622 1.481746 0.066655 0.082 Uiso 1 1 calc R U . . .
C32 C 0.4487(2) 1.2928(6) 0.1183(3) 0.0687(13) Uani 1 1 d . . . . .
H32 H 0.423648 1.332180 0.117966 0.082 Uiso 1 1 calc R U . . .

loop_
_atom_site_aniso_label
_atom_site_aniso_U_11
_atom_site_aniso_U_22
_atom_site_aniso_U_33
_atom_site_aniso_U_23
_atom_site_aniso_U_13
_atom_site_aniso_U_12
N2 0.0447(16) 0.0453(17) 0.0461(16) -0.0006(14) 0.0375(15) 0.0022(13)
N4 0.0598(19) 0.0486(18) 0.0501(18) 0.0104(15) 0.0470(17) 0.0095(15)
N1 0.084(3) 0.054(2) 0.071(2) 0.0150(18) 0.067(2) 0.0192(19)
C8 0.047(2) 0.044(2) 0.0430(19) 0.0029(15) 0.0373(18) 0.0030(16)
C4 0.0424(19) 0.046(2) 0.0418(18) -0.0002(16) 0.0342(17) 0.0008(16)
C24 0.054(2) 0.055(2) 0.057(2) 0.0058(19) 0.046(2) 0.0053(19)
C7 0.048(2) 0.049(2) 0.048(2) 0.0038(17) 0.0399(19) 0.0023(17)
C22 0.0452(19) 0.049(2) 0.0419(19) 0.0015(16) 0.0356(18) 0.0007(16)
C15 0.0450(19) 0.047(2) 0.0449(19) 0.0007(16) 0.0371(18) 0.0017(16)
C14 0.051(2) 0.049(2) 0.048(2) 0.0035(17) 0.0416(19) 0.0052(17)
C9 0.053(2) 0.047(2) 0.047(2) -0.0010(17) 0.041(2) -0.0029(17)
N3 0.092(3) 0.067(3) 0.088(3) 0.004(2) 0.081(3) 0.010(2)
C23 0.046(2) 0.053(2) 0.048(2) 0.0060(18) 0.0381(19) 0.0050(17)
C6 0.049(2) 0.047(2) 0.046(2) 0.0053(16) 0.0395(19) 0.0051(17)
C16 0.0441(19) 0.046(2) 0.048(2) 0.0019(16) 0.0377(18) 0.0038(16)
C13 0.050(2) 0.049(2) 0.049(2) 0.0012(17) 0.0413(19) 0.0008(17)
C5 0.0431(19) 0.046(2) 0.0436(19) 0.0002(16) 0.0354(18) -0.0004(16)
C11 0.049(2) 0.048(2) 0.0443(19) 0.0049(16) 0.0388(18) 0.0035(17)
C3 0.054(2) 0.053(2) 0.046(2) 0.0027(18) 0.041(2) 0.0018(18)
C10 0.055(2) 0.051(2) 0.044(2) 0.0005(17) 0.0407(19) -0.0027(18)
C12 0.048(2) 0.048(2) 0.048(2) 0.0014(17) 0.0391(19) -0.0009(17)
C2 0.059(2) 0.052(2) 0.056(2) 0.0068(19) 0.046(2) 0.0038(19)
C26 0.059(3) 0.070(3) 0.052(2) -0.004(2) 0.045(2) -0.004(2)
C21 0.068(3) 0.048(2) 0.059(2) 0.0062(19) 0.053(2) 0.012(2)
C28 0.048(2) 0.045(2) 0.051(2) 0.0072(17) 0.0404(19) 0.0035(17)
C25 0.060(3) 0.058(3) 0.063(3) -0.005(2) 0.051(2) -0.003(2)
C29 0.056(2) 0.053(2) 0.057(2) 0.0102(19) 0.047(2) 0.0084(19)
C27 0.047(2) 0.065(3) 0.043(2) 0.0007(19) 0.0353(19) 0.0023(19)
C1 0.068(3) 0.058(3) 0.064(3) 0.015(2) 0.056(2) 0.014(2)
C17 0.058(2) 0.054(2) 0.059(2) -0.0036(19) 0.050(2) 0.0005(19)
C30 0.068(3) 0.062(3) 0.061(3) 0.011(2) 0.052(3) 0.002(2)
C20 0.066(3) 0.058(3) 0.065(3) 0.004(2) 0.057(2) 0.008(2)
C33 0.051(2) 0.056(2) 0.060(2) 0.013(2) 0.045(2) 0.0110(19)
C18 0.074(3) 0.058(3) 0.075(3) -0.007(2) 0.064(3) 0.000(2)
C19 0.086(3) 0.070(3) 0.080(3) 0.001(3) 0.074(3) 0.009(3)
C31 0.063(3) 0.058(3) 0.068(3) 0.011(2) 0.051(3) 0.012(2)
C32 0.060(3) 0.067(3) 0.073(3) 0.012(2) 0.054(3) 0.014(2)

loop_
_atom_type_symbol
_atom_type_description
_atom_type_scat_dispersion_real
_atom_type_scat_dispersion_imag
_atom_type_scat_source
C C 0.0181 0.0091 'International Tables Vol C Tables 4.2.6.8 and 6.1.1.4'
H H 0.0000 0.0000 'International Tables Vol C Tables 4.2.6.8 and 6.1.1.4'
N N 0.0311 0.0180 'International Tables Vol C Tables 4.2.6.8 and 6.1.1.4'

loop_
_exptl_crystal_face_index_h
_exptl_crystal_face_index_k
_exptl_crystal_face_index_l
_exptl_crystal_face_perp_dist
-2 0 1 0.0471
10 3 0 0.1273
-3 -1 -15 0.0871
30 -1 -17 0.0517
-30 -2 27 0.0976

loop_
_geom_angle_atom_site_label_1
_geom_angle_atom_site_label_2
_geom_angle_atom_site_label_3
_geom_angle
_geom_angle_site_symmetry_1
_geom_angle_site_symmetry_3
_geom_angle_publ_flag
C15 N2 C5 118.0(3) . . ?
C22 N4 C11 119.1(3) . . ?
C28 N4 C22 121.0(3) . . ?
C28 N4 C11 119.9(3) . . ?
C21 N1 C1 116.1(4) . . ?
C9 C8 C7 121.1(4) . . ?
C9 C8 C13 117.8(4) . . ?
C13 C8 C7 121.1(4) . . ?
C3 C4 C5 121.2(3) . . ?
C21 C4 C5 120.9(3) . . ?
C21 C4 C3 117.9(4) . . ?
C23 C24 H24 119.4 . . ?
C25 C24 H24 119.4 . . ?
C25 C24 C23 121.2(4) . . ?
C14 C7 C8 122.6(4) . . ?
C6 C7 C8 120.5(4) . . ?
C6 C7 C14 117.0(4) . . ?
C23 C22 N4 120.1(3) . . ?
C23 C22 C27 118.3(4) . . ?
C27 C22 N4 121.5(4) . . ?
N2 C15 C14 121.9(4) . . ?
N2 C15 C16 115.5(3) . . ?
C14 C15 C16 122.6(3) . . ?
C7 C14 C15 120.6(4) . . ?
C7 C14 H14 119.7 . . ?
C15 C14 H14 119.7 . . ?
C8 C9 H9 119.0 . . ?
C8 C9 C10 121.9(4) . . ?
C10 C9 H9 119.0 . . ?
C19 N3 C20 115.8(4) . . ?
C24 C23 C22 120.0(4) . . ?
C24 C23 H23 120.0 . . ?
C22 C23 H23 120.0 . . ?
C7 C6 H6 120.1 . . ?
C7 C6 C5 119.9(4) . . ?
C5 C6 H6 120.1 . . ?
C17 C16 C15 121.7(4) . . ?
C17 C16 C20 116.9(4) . . ?
C20 C16 C15 121.4(4) . . ?
C8 C13 H13 119.4 . . ?
C8 C13 C12 121.1(4) . . ?
C12 C13 H13 119.4 . . ?
N2 C5 C4 115.6(3) . . ?
N2 C5 C6 122.6(4) . . ?
C6 C5 C4 121.8(3) . . ?
C10 C11 N4 119.7(3) . . ?
C10 C11 C12 119.1(4) . . ?
C12 C11 N4 121.2(4) . . ?
C4 C3 H3 120.6 . . ?
C2 C3 C4 118.8(4) . . ?
C2 C3 H3 120.6 . . ?
C9 C10 H10 120.1 . . ?
C11 C10 C9 119.9(4) . . ?
C11 C10 H10 120.1 . . ?
C13 C12 H12 119.9 . . ?
C11 C12 C13 120.2(4) . . ?
C11 C12 H12 119.9 . . ?
C3 C2 H2 120.6 . . ?
C1 C2 C3 118.7(4) . . ?
C1 C2 H2 120.6 . . ?
C25 C26 H26 119.9 . . ?
C25 C26 C27 120.2(4) . . ?
C27 C26 H26 119.9 . . ?
N1 C21 C4 124.3(4) . . ?
N1 C21 H21 117.9 . . ?
C4 C21 H21 117.9 . . ?
C29 C28 N4 121.0(4) . . ?
C29 C28 C33 119.6(4) . . ?
C33 C28 N4 119.4(4) . . ?
C24 C25 H25 120.4 . . ?
C26 C25 C24 119.2(4) . . ?
C26 C25 H25 120.4 . . ?
C28 C29 H29 120.1 . . ?
C28 C29 C30 119.7(4) . . ?
C30 C29 H29 120.1 . . ?
C22 C27 H27 119.5 . . ?
C26 C27 C22 121.1(4) . . ?
C26 C27 H27 119.5 . . ?
N1 C1 C2 124.3(4) . . ?
N1 C1 H1 117.9 . . ?
C2 C1 H1 117.9 . . ?
C16 C17 H17 120.5 . . ?
C16 C17 C18 119.0(4) . . ?
C18 C17 H17 120.5 . . ?
C29 C30 H30 119.5 . . ?
C31 C30 C29 121.1(4) . . ?
C31 C30 H30 119.5 . . ?
N3 C20 C16 125.4(4) . . ?
N3 C20 H20 117.3 . . ?
C16 C20 H20 117.3 . . ?
C28 C33 H33 120.2 . . ?
C32 C33 C28 119.5(4) . . ?
C32 C33 H33 120.2 . . ?
C17 C18 H18 120.2 . . ?
C19 C18 C17 119.5(4) . . ?
C19 C18 H18 120.2 . . ?
N3 C19 C18 123.3(4) . . ?
N3 C19 H19 118.3 . . ?
C18 C19 H19 118.3 . . ?
C30 C31 H31 120.7 . . ?
C30 C31 C32 118.6(4) . . ?
C32 C31 H31 120.7 . . ?
C33 C32 C31 121.4(5) . . ?
C33 C32 H32 119.3 . . ?
C31 C32 H32 119.3 . . ?

loop_
_geom_bond_atom_site_label_1
_geom_bond_atom_site_label_2
_geom_bond_distance
_geom_bond_site_symmetry_2
_geom_bond_publ_flag
N2 C15 1.347(5) . ?
N2 C5 1.356(5) . ?
N4 C22 1.429(5) . ?
N4 C11 1.437(5) . ?
N4 C28 1.416(5) . ?
N1 C21 1.343(5) . ?
N1 C1 1.344(5) . ?
C8 C7 1.487(5) . ?
C8 C9 1.389(5) . ?
C8 C13 1.389(5) . ?
C4 C5 1.482(5) . ?
C4 C3 1.397(5) . ?
C4 C21 1.386(5) . ?
C24 H24 0.9300 . ?
C24 C23 1.386(6) . ?
C24 C25 1.385(6) . ?
C7 C14 1.402(5) . ?
C7 C6 1.390(5) . ?
C22 C23 1.393(5) . ?
C22 C27 1.401(5) . ?
C15 C14 1.404(5) . ?
C15 C16 1.478(5) . ?
C14 H14 0.9300 . ?
C9 H9 0.9300 . ?
C9 C10 1.393(5) . ?
N3 C20 1.346(5) . ?
N3 C19 1.338(6) . ?
C23 H23 0.9300 . ?
C6 H6 0.9300 . ?
C6 C5 1.408(5) . ?
C16 C17 1.382(6) . ?
C16 C20 1.397(6) . ?
C13 H13 0.9300 . ?
C13 C12 1.401(5) . ?
C11 C10 1.390(5) . ?
C11 C12 1.393(5) . ?
C3 H3 0.9300 . ?
C3 C2 1.380(6) . ?
C10 H10 0.9300 . ?
C12 H12 0.9300 . ?
C2 H2 0.9300 . ?
C2 C1 1.377(6) . ?
C26 H26 0.9300 . ?
C26 C25 1.380(6) . ?
C26 C27 1.384(6) . ?
C21 H21 0.9300 . ?
C28 C29 1.392(6) . ?
C28 C33 1.399(6) . ?
C25 H25 0.9300 . ?
C29 H29 0.9300 . ?
C29 C30 1.397(6) . ?
C27 H27 0.9300 . ?
C1 H1 0.9300 . ?
C17 H17 0.9300 . ?
C17 C18 1.387(6) . ?
C30 H30 0.9300 . ?
C30 C31 1.374(7) . ?
C20 H20 0.9300 . ?
C33 H33 0.9300 . ?
C33 C32 1.377(6) . ?
C18 H18 0.9300 . ?
C18 C19 1.385(7) . ?
C19 H19 0.9300 . ?
C31 H31 0.9300 . ?
C31 C32 1.400(7) . ?
C32 H32 0.9300 . ?

loop_
_geom_torsion_atom_site_label_1
_geom_torsion_atom_site_label_2
_geom_torsion_atom_site_label_3
_geom_torsion_atom_site_label_4
_geom_torsion
_geom_torsion_site_symmetry_1
_geom_torsion_site_symmetry_2
_geom_torsion_site_symmetry_3
_geom_torsion_site_symmetry_4
_geom_torsion_publ_flag
N2 C15 C14 C7 -2.8(6) . . . . ?
N2 C15 C16 C17 155.5(4) . . . . ?
N2 C15 C16 C20 -25.1(5) . . . . ?
N4 C22 C23 C24 177.6(4) . . . . ?
N4 C22 C27 C26 -179.0(4) . . . . ?
N4 C11 C10 C9 176.5(4) . . . . ?
N4 C11 C12 C13 -177.8(4) . . . . ?
N4 C28 C29 C30 -178.2(4) . . . . ?
N4 C28 C33 C32 177.6(4) . . . . ?
C8 C7 C14 C15 -179.2(4) . . . . ?
C8 C7 C6 C5 -178.2(4) . . . . ?
C8 C9 C10 C11 1.4(6) . . . . ?
C8 C13 C12 C11 1.2(6) . . . . ?
C4 C3 C2 C1 0.0(6) . . . . ?
C7 C8 C9 C10 -179.8(4) . . . . ?
C7 C8 C13 C12 178.5(4) . . . . ?
C7 C6 C5 N2 -2.7(6) . . . . ?
C7 C6 C5 C4 178.6(4) . . . . ?
C22 N4 C11 C10 -41.0(5) . . . . ?
C22 N4 C11 C12 137.5(4) . . . . ?
C22 N4 C28 C29 -31.7(6) . . . . ?
C22 N4 C28 C33 149.0(4) . . . . ?
C15 N2 C5 C4 178.9(3) . . . . ?
C15 N2 C5 C6 0.1(5) . . . . ?
C15 C16 C17 C18 -179.6(4) . . . . ?
C15 C16 C20 N3 -179.3(4) . . . . ?
C14 C7 C6 C5 2.4(6) . . . . ?
C14 C15 C16 C17 -26.6(6) . . . . ?
C14 C15 C16 C20 152.9(4) . . . . ?
C9 C8 C7 C14 -139.9(4) . . . . ?
C9 C8 C7 C6 40.8(6) . . . . ?
C9 C8 C13 C12 -1.8(6) . . . . ?
C23 C24 C25 C26 -0.3(7) . . . . ?
C23 C22 C27 C26 0.8(6) . . . . ?
C6 C7 C14 C15 0.2(6) . . . . ?
C16 C15 C14 C7 179.4(4) . . . . ?
C16 C17 C18 C19 -1.2(7) . . . . ?
C13 C8 C7 C14 39.8(6) . . . . ?
C13 C8 C7 C6 -139.6(4) . . . . ?
C13 C8 C9 C10 0.5(6) . . . . ?
C5 N2 C15 C14 2.6(5) . . . . ?
C5 N2 C15 C16 -179.5(3) . . . . ?
C5 C4 C3 C2 -176.7(4) . . . . ?
C5 C4 C21 N1 176.2(4) . . . . ?
C11 N4 C22 C23 -39.3(5) . . . . ?
C11 N4 C22 C27 140.5(4) . . . . ?
C11 N4 C28 C29 147.0(4) . . . . ?
C11 N4 C28 C33 -32.2(6) . . . . ?
C3 C4 C5 N2 -12.3(5) . . . . ?
C3 C4 C5 C6 166.5(4) . . . . ?
C3 C4 C21 N1 -1.9(7) . . . . ?
C3 C2 C1 N1 -1.1(7) . . . . ?
C10 C11 C12 C13 0.8(6) . . . . ?
C12 C11 C10 C9 -2.0(6) . . . . ?
C21 N1 C1 C2 0.7(7) . . . . ?
C21 C4 C5 N2 169.7(4) . . . . ?
C21 C4 C5 C6 -11.5(6) . . . . ?
C21 C4 C3 C2 1.4(6) . . . . ?
C28 N4 C22 C23 139.4(4) . . . . ?
C28 N4 C22 C27 -40.7(6) . . . . ?
C28 N4 C11 C10 140.2(4) . . . . ?
C28 N4 C11 C12 -41.2(5) . . . . ?
C28 C29 C30 C31 0.2(7) . . . . ?
C28 C33 C32 C31 0.9(7) . . . . ?
C25 C24 C23 C22 2.0(6) . . . . ?
C25 C26 C27 C22 0.9(7) . . . . ?
C29 C28 C33 C32 -1.6(7) . . . . ?
C29 C30 C31 C32 -0.9(7) . . . . ?
C27 C22 C23 C24 -2.2(6) . . . . ?
C27 C26 C25 C24 -1.1(7) . . . . ?
C1 N1 C21 C4 0.9(7) . . . . ?
C17 C16 C20 N3 0.1(7) . . . . ?
C17 C18 C19 N3 0.5(8) . . . . ?
C30 C31 C32 C33 0.3(8) . . . . ?
C20 N3 C19 C18 0.5(8) . . . . ?
C20 C16 C17 C18 0.9(6) . . . . ?
C33 C28 C29 C30 1.1(6) . . . . ?
C19 N3 C20 C16 -0.8(7) . . . . ?
